data_4063235
loop_
_publ_author_name
'Shabana A. Ahmed'
'Michael S. Hill'
'Peter B. Hitchcock'

_publ_section_title
;
 Synthesis and M-C\g Hemilability of Group 2
 Bis(phosphinimino)methanides
;
_journal_issue 2
_journal_name_full Organometallics
_journal_page_first 394
_journal_page_last 402
_journal_paper_doi 10.1021/om050811h
_journal_volume 25
_journal_year 2006
_chemical_compound_source 'synthesis as described'
_chemical_formula_moiety 'C53 H69 Ca1 N3 O1 P2 Si2'
_chemical_formula_sum 'C53 H69 Ca N3 O P2 Si2'
_chemical_formula_weight 922.31
_chemical_name_common
;
[Ca(thf){N(SiMe3)2}(MesNPPh2CHPPh2NMes)]
;
_space_group_IT_number 14
_symmetry_cell_setting monoclinic
_symmetry_space_group_name_Hall '-P 2ybc'
_symmetry_space_group_name_H-M 'P 1 21/c 1'
_atom_sites_solution_hydrogens geom
_atom_sites_solution_primary direct
_atom_sites_solution_secondary difmap
_audit_conform_dict_location ftp://ftp.iucr.org/pub/cif_core.dic
_audit_conform_dict_name cif_core.dic
_audit_conform_dict_version 2.2
_audit_creation_date 2003-02-25T15:53:36-00:00
_audit_creation_method 'WinGX routine CIF_UPDATE'
_cell_angle_alpha 90
_cell_angle_beta 104.334(2)
_cell_angle_gamma 90
_cell_formula_units_Z 4
_cell_length_a 12.6861(6)
_cell_length_b 22.9406(11)
_cell_length_c 18.2982(10)
_cell_measurement_reflns_used 34842
_cell_measurement_temperature 173(2)
_cell_measurement_theta_max 22.986
_cell_measurement_theta_min 3.705
_cell_measurement_wavelength 0.71073
_cell_volume 5159.5(4)
_computing_cell_refinement 'HKL Scalepack (Otwinowski & Minor 1997)'
_computing_data_collection 'Collect (Nonius BV, 1997-2000)'
_computing_data_reduction 'HKL Denzo and Scalepack (Otwinowski & Minor 1997)'
_computing_molecular_graphics 'Ortep-3 for Windows (Farrugia, 1997)'
_computing_publication_material 'WinGX publication routines (Farrugia, 1999)'
_computing_structure_refinement 'SHELXL-97 (Sheldrick, 1997)'
_computing_structure_solution 'SHELXS-97 (Sheldrick, 1997)'
_diffrn_ambient_temperature 173(2)
_diffrn_measured_fraction_theta_full 0.982
_diffrn_measured_fraction_theta_max 0.982
_diffrn_measurement_device '95mm CCD camera on \k-goniostat'
_diffrn_measurement_device_type KappaCCD
_diffrn_measurement_method CCD
_diffrn_radiation_monochromator graphite
_diffrn_radiation_probe x-ray
_diffrn_radiation_type MoK\a
_diffrn_radiation_wavelength 0.71073
_diffrn_reflns_av_R_equivalents 0.2264
_diffrn_reflns_av_unetI/netI 0.1598
_diffrn_reflns_limit_h_max 13
_diffrn_reflns_limit_h_min -13
_diffrn_reflns_limit_k_max 24
_diffrn_reflns_limit_k_min -25
_diffrn_reflns_limit_l_max 20
_diffrn_reflns_limit_l_min -20
_diffrn_reflns_number 28754
_diffrn_reflns_theta_full 23.03
_diffrn_reflns_theta_max 23.03
_diffrn_reflns_theta_min 3.73
_exptl_absorpt_coefficient_mu 0.269
_exptl_absorpt_correction_T_max 0.985
_exptl_absorpt_correction_T_min 0.867
_exptl_absorpt_correction_type multi-scan
_exptl_absorpt_process_details
;
        [c.f. r.h. blessing, acta cryst. (1995), a51, 33-38]
;
_exptl_crystal_colour colourless
_exptl_crystal_density_diffrn 1.187
_exptl_crystal_density_method 'not measured'
_exptl_crystal_description needle
_exptl_crystal_F_000 1976
_exptl_crystal_size_max 0.3
_exptl_crystal_size_mid 0.05
_exptl_crystal_size_min 0.05
_refine_diff_density_max 0.333
_refine_diff_density_min -0.359
_refine_diff_density_rms 0.078
_refine_ls_extinction_method none
_refine_ls_goodness_of_fit_ref 1.098
_refine_ls_hydrogen_treatment riding
_refine_ls_matrix_type full
_refine_ls_number_parameters 575
_refine_ls_number_reflns 7073
_refine_ls_number_restraints 18
_refine_ls_restrained_S_all 1.1
_refine_ls_R_factor_all 0.1741
_refine_ls_R_factor_gt 0.0892
_refine_ls_shift/su_max 0
_refine_ls_shift/su_mean 0
_refine_ls_structure_factor_coef Fsqd
_refine_ls_weighting_details 'calc w=1/[\s^2^(Fo^2^)+(0.0000P)^2^+17.8430P] where P=(Fo^2^+2Fc^2^)/3'
_refine_ls_weighting_scheme calc
_refine_ls_wR_factor_gt 0.1423
_refine_ls_wR_factor_ref 0.1722
_reflns_number_gt 4054
_reflns_number_total 7073
_reflns_threshold_expression >2sigma(I)
_cod_original_sg_symbol_H-M P2(1)/c
_cod_original_formula_sum 'C53 H69 Ca1 N3 O1 P2 Si2'
_cod_database_code 4063235

loop_
_symmetry_equiv_pos_as_xyz
'x, y, z'
'-x, y+1/2, -z+1/2'
'-x, -y, -z'
'x, -y-1/2, z-1/2'

loop_
_atom_site_label
_atom_site_type_symbol
_atom_site_fract_x
_atom_site_fract_y
_atom_site_fract_z
_atom_site_U_iso_or_equiv
_atom_site_adp_type
_atom_site_occupancy
_atom_site_symmetry_multiplicity
_atom_site_calc_flag
_atom_site_refinement_flags
_atom_site_disorder_assembly
_atom_site_disorder_group
Ca Ca 0.69808(11) 0.14260(6) 0.24563(8) 0.0263(4) Uani 1 1 d . B .
P1 P 0.69845(14) 0.01428(8) 0.30799(10) 0.0222(4) Uani 1 1 d . B .
P2 P 0.91871(14) 0.08407(8) 0.33368(10) 0.0215(4) Uani 1 1 d . B .
Si1 Si 0.73979(18) 0.28413(9) 0.27175(12) 0.0353(6) Uani 1 1 d . B .
Si2 Si 0.62909(17) 0.23709(9) 0.38490(12) 0.0362(6) Uani 1 1 d . B .
O O 0.5434(5) 0.1662(2) 0.1416(3) 0.067(2) Uani 1 1 d D . .
N1 N 0.6125(4) 0.0485(2) 0.2427(3) 0.0229(14) Uani 1 1 d . . .
N2 N 0.8903(4) 0.1181(2) 0.2549(3) 0.0238(14) Uani 1 1 d . . .
N3 N 0.6880(4) 0.2282(2) 0.3122(3) 0.0277(14) Uani 1 1 d . . .
C1 C 0.7979(5) 0.0638(3) 0.3507(4) 0.0189(16) Uani 1 1 d . . .
H1 H 0.797(5) 0.075(3) 0.394(4) 0.028 Uiso 1 1 d . . .
C2 C 0.7565(6) -0.0489(3) 0.2710(4) 0.0253(18) Uani 1 1 d . . .
C3 C 0.8253(6) -0.0410(3) 0.2240(4) 0.0327(19) Uani 1 1 d . B .
H3 H 0.8444 -0.0025 0.2132 0.039 Uiso 1 1 calc R . .
C4 C 0.8674(6) -0.0876(4) 0.1923(4) 0.043(2) Uani 1 1 d . . .
H4 H 0.9163 -0.0811 0.1614 0.052 Uiso 1 1 calc R B .
C5 C 0.8380(7) -0.1428(4) 0.2060(5) 0.051(2) Uani 1 1 d . B .
H5 H 0.8661 -0.1748 0.184 0.061 Uiso 1 1 calc R . .
C6 C 0.7679(7) -0.1528(3) 0.2516(5) 0.044(2) Uani 1 1 d . . .
H6 H 0.7471 -0.1915 0.2602 0.053 Uiso 1 1 calc R B .
C7 C 0.7279(6) -0.1060(3) 0.2847(4) 0.036(2) Uani 1 1 d . B .
H7 H 0.6808 -0.1129 0.3169 0.044 Uiso 1 1 calc R . .
C8 C 0.6410(5) -0.0160(3) 0.3807(4) 0.0251(17) Uani 1 1 d . . .
C9 C 0.6946(6) -0.0134(3) 0.4565(4) 0.0297(18) Uani 1 1 d . B .
H9 H 0.7625 0.0063 0.4708 0.036 Uiso 1 1 calc R . .
C10 C 0.6528(6) -0.0385(3) 0.5118(4) 0.0346(19) Uani 1 1 d . . .
H10 H 0.6908 -0.0352 0.5634 0.042 Uiso 1 1 calc R B .
C11 C 0.5558(6) -0.0683(3) 0.4920(4) 0.044(2) Uani 1 1 d . B .
H11 H 0.528 -0.087 0.5296 0.053 Uiso 1 1 calc R . .
C12 C 0.4994(6) -0.0711(3) 0.4178(4) 0.041(2) Uani 1 1 d . . .
H12 H 0.4312 -0.0906 0.4044 0.05 Uiso 1 1 calc R B .
C13 C 0.5412(6) -0.0456(3) 0.3617(4) 0.0332(19) Uani 1 1 d . B .
H13 H 0.5019 -0.0483 0.3104 0.04 Uiso 1 1 calc R . .
C14 C 1.0116(5) 0.0228(3) 0.3385(3) 0.0182(16) Uani 1 1 d . . .
C15 C 1.0093(5) -0.0211(3) 0.3923(4) 0.0290(18) Uani 1 1 d . B .
H15 H 0.9588 -0.0184 0.4227 0.035 Uiso 1 1 calc R . .
C16 C 1.0805(6) -0.0681(3) 0.4010(4) 0.0332(19) Uani 1 1 d . . .
H16 H 1.079 -0.0972 0.4376 0.04 Uiso 1 1 calc R B .
C17 C 1.1517(6) -0.0722(3) 0.3573(4) 0.036(2) Uani 1 1 d . B .
H17 H 1.1997 -0.1046 0.3631 0.043 Uiso 1 1 calc R . .
C18 C 1.1561(6) -0.0303(3) 0.3044(4) 0.036(2) Uani 1 1 d . . .
H18 H 1.2071 -0.0336 0.2744 0.044 Uiso 1 1 calc R B .
C19 C 1.0852(5) 0.0171(3) 0.2950(4) 0.0292(18) Uani 1 1 d . B .
H19 H 1.0878 0.0459 0.2582 0.035 Uiso 1 1 calc R . .
C20 C 0.9842(5) 0.1263(3) 0.4166(4) 0.0235(17) Uani 1 1 d . . .
C21 C 1.0853(6) 0.1118(3) 0.4648(4) 0.0318(19) Uani 1 1 d . B .
H21 H 1.1232 0.0783 0.4545 0.038 Uiso 1 1 calc R . .
C22 C 1.1296(6) 0.1457(4) 0.5265(4) 0.041(2) Uani 1 1 d . . .
H22 H 1.1985 0.1354 0.558 0.049 Uiso 1 1 calc R B .
C23 C 1.0780(7) 0.1931(3) 0.5436(4) 0.045(2) Uani 1 1 d . B .
H23 H 1.1103 0.2157 0.5869 0.054 Uiso 1 1 calc R . .
C24 C 0.9789(7) 0.2089(3) 0.4987(4) 0.043(2) Uani 1 1 d . . .
H24 H 0.9418 0.2419 0.5113 0.052 Uiso 1 1 calc R B .
C25 C 0.9326(6) 0.1764(3) 0.4346(4) 0.0276(18) Uani 1 1 d . B .
H25 H 0.8652 0.1884 0.4025 0.033 Uiso 1 1 calc R . .
C26 C 0.5040(5) 0.0297(3) 0.2049(4) 0.0236(17) Uani 1 1 d . B .
C27 C 0.4829(5) -0.0075(3) 0.1412(4) 0.0271(18) Uani 1 1 d . . .
C28 C 0.3728(6) -0.0194(3) 0.1057(4) 0.035(2) Uani 1 1 d . B .
H28 H 0.3577 -0.0453 0.0639 0.042 Uiso 1 1 calc R . .
C29 C 0.2858(6) 0.0044(3) 0.1281(4) 0.0320(19) Uani 1 1 d . . .
C30 C 0.3113(6) 0.0418(3) 0.1892(4) 0.037(2) Uani 1 1 d . B .
H30 H 0.2532 0.0595 0.2054 0.044 Uiso 1 1 calc R . .
C31 C 0.4164(5) 0.0549(3) 0.2280(4) 0.0251(17) Uani 1 1 d . . .
C32 C 0.5707(6) -0.0327(3) 0.1098(4) 0.040(2) Uani 1 1 d . B .
H32A H 0.6418 -0.0204 0.1407 0.06 Uiso 0.5 1 calc PR . .
H32B H 0.562 -0.019 0.0579 0.06 Uiso 0.5 1 calc PR . .
H32C H 0.566 -0.0754 0.1101 0.06 Uiso 0.5 1 calc PR . .
H32D H 0.5381 -0.0561 0.0651 0.06 Uiso 0.5 1 calc PR . .
H32E H 0.6178 -0.0575 0.1479 0.06 Uiso 0.5 1 calc PR . .
H32F H 0.6139 -0.0012 0.0957 0.06 Uiso 0.5 1 calc PR . .
C33 C 0.1704(6) -0.0102(4) 0.0876(5) 0.056(3) Uani 1 1 d . B .
H33A H 0.1705 -0.0373 0.0462 0.085 Uiso 0.5 1 calc PR . .
H33B H 0.1319 0.0256 0.0673 0.085 Uiso 0.5 1 calc PR . .
H33C H 0.1336 -0.0284 0.123 0.085 Uiso 0.5 1 calc PR . .
H33D H 0.1201 0.0106 0.1115 0.085 Uiso 0.5 1 calc PR . .
H33E H 0.1588 -0.0523 0.0904 0.085 Uiso 0.5 1 calc PR . .
H33F H 0.157 0.0017 0.0347 0.085 Uiso 0.5 1 calc PR . .
C34 C 0.4357(6) 0.0954(3) 0.2933(4) 0.039(2) Uani 1 1 d . B .
H34A H 0.5141 0.1001 0.3143 0.058 Uiso 0.5 1 calc PR . .
H34B H 0.4025 0.0795 0.332 0.058 Uiso 0.5 1 calc PR . .
H34C H 0.4032 0.1334 0.2767 0.058 Uiso 0.5 1 calc PR . .
H34D H 0.3657 0.1086 0.301 0.058 Uiso 0.5 1 calc PR . .
H34E H 0.4774 0.1292 0.2833 0.058 Uiso 0.5 1 calc PR . .
H34F H 0.4767 0.0752 0.3387 0.058 Uiso 0.5 1 calc PR . .
C35 C 0.9511(5) 0.1291(3) 0.2011(4) 0.0212(16) Uani 1 1 d . B .
C36 C 1.0555(5) 0.1553(3) 0.2173(4) 0.0261(17) Uani 1 1 d . . .
C37 C 1.1085(6) 0.1627(3) 0.1597(4) 0.038(2) Uani 1 1 d . B .
H37 H 1.1788 0.1798 0.1718 0.045 Uiso 1 1 calc R . .
C38 C 1.0635(6) 0.1461(3) 0.0852(5) 0.040(2) Uani 1 1 d . . .
C39 C 0.9577(7) 0.1245(3) 0.0697(4) 0.038(2) Uani 1 1 d . B .
H39 H 0.9226 0.115 0.0189 0.046 Uiso 1 1 calc R . .
C40 C 0.9019(6) 0.1162(3) 0.1241(4) 0.0327(19) Uani 1 1 d . . .
C41 C 1.1107(6) 0.1765(3) 0.2952(4) 0.041(2) Uani 1 1 d . B .
H41A H 1.064 0.1686 0.3295 0.061 Uiso 0.5 1 calc PR . .
H41B H 1.1237 0.2185 0.2937 0.061 Uiso 0.5 1 calc PR . .
H41C H 1.1802 0.1562 0.3132 0.061 Uiso 0.5 1 calc PR . .
H41D H 1.1813 0.1936 0.2948 0.061 Uiso 0.5 1 calc PR . .
H41E H 1.1216 0.1437 0.3306 0.061 Uiso 0.5 1 calc PR . .
H41F H 1.065 0.206 0.3111 0.061 Uiso 0.5 1 calc PR . .
C42 C 1.1242(8) 0.1509(4) 0.0244(5) 0.069(3) Uani 1 1 d . B .
H42A H 1.0777 0.1373 -0.0235 0.104 Uiso 0.5 1 calc PR . .
H42B H 1.1901 0.1269 0.0379 0.104 Uiso 0.5 1 calc PR . .
H42C H 1.1444 0.1917 0.0194 0.104 Uiso 0.5 1 calc PR . .
H42D H 1.1971 0.1666 0.0461 0.104 Uiso 0.5 1 calc PR . .
H42E H 1.0847 0.177 -0.0154 0.104 Uiso 0.5 1 calc PR . .
H42F H 1.1304 0.1123 0.0031 0.104 Uiso 0.5 1 calc PR . .
C43 C 0.7856(6) 0.0957(4) 0.1014(4) 0.047(2) Uani 1 1 d . B .
H43A H 0.7573 0.0921 0.1464 0.071 Uiso 0.5 1 calc PR . .
H43B H 0.7821 0.0578 0.0763 0.071 Uiso 0.5 1 calc PR . .
H43C H 0.7416 0.1241 0.0667 0.071 Uiso 0.5 1 calc PR . .
H43D H 0.7634 0.0905 0.0466 0.071 Uiso 0.5 1 calc PR . .
H43E H 0.7386 0.1248 0.1167 0.071 Uiso 0.5 1 calc PR . .
H43F H 0.7791 0.0585 0.1263 0.071 Uiso 0.5 1 calc PR . .
C44 C 0.8731(6) 0.3145(4) 0.3280(5) 0.051(2) Uani 1 1 d . . .
H44A H 0.8645 0.3287 0.3767 0.077 Uiso 1 1 calc R B .
H44B H 0.8955 0.3468 0.3002 0.077 Uiso 1 1 calc R . .
H44C H 0.9286 0.2839 0.3363 0.077 Uiso 1 1 calc R . .
C45 C 0.7681(7) 0.2589(4) 0.1812(5) 0.054(2) Uani 1 1 d . . .
H45A H 0.7018 0.2422 0.1487 0.081 Uiso 1 1 calc R B .
H45B H 0.8254 0.2292 0.1919 0.081 Uiso 1 1 calc R . .
H45C H 0.792 0.292 0.1555 0.081 Uiso 1 1 calc R . .
C46 C 0.6445(6) 0.3480(3) 0.2490(5) 0.049(2) Uani 1 1 d . . .
H46A H 0.6279 0.3623 0.2954 0.073 Uiso 1 1 calc R B .
H46B H 0.577 0.3358 0.2133 0.073 Uiso 1 1 calc R . .
H46C H 0.6789 0.3792 0.2264 0.073 Uiso 1 1 calc R . .
C47 C 0.6899(7) 0.2981(4) 0.4514(5) 0.057(3) Uani 1 1 d . . .
H47A H 0.6854 0.3347 0.4232 0.085 Uiso 1 1 calc R B .
H47B H 0.7663 0.2892 0.4752 0.085 Uiso 1 1 calc R . .
H47C H 0.6496 0.302 0.4905 0.085 Uiso 1 1 calc R . .
C48 C 0.6444(7) 0.1716(3) 0.4474(4) 0.048(2) Uani 1 1 d . . .
H48A H 0.7217 0.1618 0.4653 0.072 Uiso 1 1 calc R B .
H48B H 0.6053 0.1387 0.419 0.072 Uiso 1 1 calc R . .
H48C H 0.6142 0.1801 0.4906 0.072 Uiso 1 1 calc R . .
C49 C 0.4801(7) 0.2537(4) 0.3532(6) 0.066(3) Uani 1 1 d . . .
H49A H 0.469 0.2878 0.3199 0.099 Uiso 1 1 calc R B .
H49B H 0.4516 0.2618 0.3973 0.099 Uiso 1 1 calc R . .
H49C H 0.4418 0.2201 0.3258 0.099 Uiso 1 1 calc R . .
C50 C 0.4944(9) 0.1338(4) 0.0720(4) 0.069(3) Uani 1 1 d D B .
H50A H 0.5515 0.1196 0.0481 0.083 Uiso 1 1 calc R A 1
H50B H 0.453 0.0998 0.0834 0.083 Uiso 1 1 calc R A 1
C51 C 0.4220(13) 0.1745(8) 0.0222(8) 0.089(6) Uani 0.736(16) 1 d PD B 1
H51A H 0.348 0.1577 0.0053 0.107 Uiso 0.736(16) 1 calc PR B 1
H51B H 0.4495 0.183 -0.0228 0.107 Uiso 0.736(16) 1 calc PR B 1
C52 C 0.4196(13) 0.2295(7) 0.0673(8) 0.111(8) Uani 0.736(16) 1 d PD B 1
H52A H 0.4665 0.26 0.0535 0.133 Uiso 0.736(16) 1 calc PR B 1
H52B H 0.3445 0.2448 0.0586 0.133 Uiso 0.736(16) 1 calc PR B 1
C53 C 0.4620(13) 0.2111(6) 0.1474(8) 0.076(6) Uani 0.736(16) 1 d PD B 1
H53A H 0.4963 0.2441 0.1794 0.091 Uiso 0.736(16) 1 calc PR B 1
H53B H 0.4035 0.1945 0.1681 0.091 Uiso 0.736(16) 1 calc PR B 1
C51A C 0.3786(16) 0.1439(15) 0.059(2) 0.066(12) Uiso 0.264(16) 1 d PD B 2
H51C H 0.3423 0.1141 0.0832 0.079 Uiso 0.264(16) 1 calc PR B 2
H51D H 0.3421 0.1466 0.0045 0.079 Uiso 0.264(16) 1 calc PR B 2
C52A C 0.386(3) 0.2011(15) 0.097(2) 0.056(12) Uiso 0.264(16) 1 d PD B 2
H52C H 0.356 0.1971 0.1421 0.067 Uiso 0.264(16) 1 calc PR B 2
H52D H 0.3401 0.2294 0.0627 0.067 Uiso 0.264(16) 1 calc PR B 2
C53A C 0.498(2) 0.2248(9) 0.122(3) 0.057(15) Uiso 0.264(16) 1 d PD B 2
H53C H 0.5237 0.2432 0.0804 0.069 Uiso 0.264(16) 1 calc PR B 2
H53D H 0.5086 0.2513 0.1657 0.069 Uiso 0.264(16) 1 calc PR B 2

loop_
_atom_site_aniso_label
_atom_site_aniso_U_11
_atom_site_aniso_U_22
_atom_site_aniso_U_33
_atom_site_aniso_U_23
_atom_site_aniso_U_13
_atom_site_aniso_U_12
Ca 0.0286(8) 0.0211(8) 0.0277(8) 0.0024(7) 0.0040(7) 0.0023(7)
P1 0.0229(10) 0.0207(10) 0.0214(10) 0.0013(8) 0.0025(8) -0.0013(8)
P2 0.0219(10) 0.0184(10) 0.0231(10) 0.0012(8) 0.0036(8) 0.0006(8)
Si1 0.0433(13) 0.0228(12) 0.0389(13) 0.0052(10) 0.0082(11) 0.0045(10)
Si2 0.0349(13) 0.0323(13) 0.0439(14) -0.0068(10) 0.0149(11) 0.0011(10)
O 0.082(5) 0.041(4) 0.054(4) 0.004(3) -0.029(4) 0.012(3)
N1 0.017(3) 0.026(3) 0.022(3) -0.001(3) -0.002(3) 0.005(3)
N2 0.029(3) 0.028(3) 0.014(3) 0.007(3) 0.005(3) 0.001(3)
N3 0.032(3) 0.018(3) 0.033(3) 0.006(3) 0.008(3) 0.002(3)
C1 0.019(4) 0.024(4) 0.012(4) -0.001(3) 0.001(3) -0.006(3)
C2 0.030(4) 0.018(4) 0.019(4) -0.001(3) -0.011(4) 0.003(3)
C3 0.032(4) 0.037(5) 0.029(4) -0.003(4) 0.006(4) -0.007(4)
C4 0.038(5) 0.045(6) 0.046(5) -0.020(4) 0.007(4) 0.003(4)
C5 0.051(6) 0.038(6) 0.064(6) -0.019(5) 0.014(5) 0.008(5)
C6 0.052(6) 0.018(5) 0.057(6) -0.004(4) 0.005(5) 0.003(4)
C7 0.042(5) 0.027(5) 0.035(5) -0.003(4) 0.000(4) -0.003(4)
C8 0.024(4) 0.028(4) 0.021(4) 0.004(3) 0.002(3) -0.003(3)
C9 0.026(4) 0.037(5) 0.027(4) 0.002(3) 0.007(4) -0.001(4)
C10 0.035(5) 0.050(5) 0.018(4) 0.003(4) 0.004(4) -0.008(4)
C11 0.049(5) 0.050(6) 0.032(5) 0.010(4) 0.008(4) -0.017(4)
C12 0.038(5) 0.048(6) 0.039(5) 0.000(4) 0.011(4) -0.019(4)
C13 0.039(5) 0.032(5) 0.025(4) 0.000(3) 0.002(4) -0.010(4)
C14 0.014(4) 0.020(4) 0.020(4) 0.003(3) 0.003(3) 0.005(3)
C15 0.027(4) 0.028(5) 0.030(4) 0.002(3) 0.001(4) -0.001(4)
C16 0.037(5) 0.024(5) 0.037(5) 0.015(4) 0.006(4) 0.004(4)
C17 0.039(5) 0.021(5) 0.050(5) 0.006(4) 0.014(4) 0.011(4)
C18 0.033(5) 0.034(5) 0.047(5) 0.003(4) 0.018(4) 0.008(4)
C19 0.029(4) 0.022(4) 0.037(5) 0.001(3) 0.010(4) -0.002(3)
C20 0.030(4) 0.013(4) 0.025(4) 0.004(3) 0.002(3) -0.004(3)
C21 0.031(4) 0.025(4) 0.033(4) 0.002(3) -0.003(4) 0.005(3)
C22 0.041(5) 0.039(5) 0.029(5) 0.003(4) -0.017(4) -0.005(4)
C23 0.064(6) 0.025(5) 0.036(5) -0.004(4) -0.011(5) -0.009(4)
C24 0.054(6) 0.028(5) 0.044(5) -0.007(4) 0.005(5) 0.007(4)
C25 0.035(4) 0.021(4) 0.024(4) 0.004(3) 0.003(4) -0.002(3)
C26 0.015(4) 0.025(4) 0.027(4) 0.006(3) -0.003(3) -0.006(3)
C27 0.027(4) 0.021(4) 0.028(4) 0.004(3) -0.003(4) -0.002(3)
C28 0.037(5) 0.034(5) 0.027(4) -0.001(4) -0.006(4) -0.002(4)
C29 0.028(4) 0.028(5) 0.035(5) 0.004(4) -0.003(4) -0.004(4)
C30 0.029(4) 0.033(5) 0.047(5) 0.008(4) 0.006(4) 0.000(4)
C31 0.027(4) 0.024(4) 0.024(4) 0.003(3) 0.006(3) -0.003(3)
C32 0.036(5) 0.051(6) 0.031(5) -0.013(4) 0.005(4) -0.002(4)
C33 0.032(5) 0.047(6) 0.078(7) -0.008(5) -0.012(5) -0.010(4)
C34 0.038(5) 0.039(5) 0.038(5) -0.014(4) 0.009(4) 0.006(4)
C35 0.025(4) 0.015(4) 0.026(4) 0.007(3) 0.011(3) 0.004(3)
C36 0.030(4) 0.016(4) 0.036(4) 0.011(3) 0.015(4) 0.004(3)
C37 0.041(5) 0.026(5) 0.048(5) 0.010(4) 0.014(4) -0.002(4)
C38 0.043(5) 0.033(5) 0.057(6) 0.013(4) 0.035(5) 0.016(4)
C39 0.056(6) 0.041(5) 0.026(4) 0.003(4) 0.025(4) 0.002(4)
C40 0.042(5) 0.026(4) 0.029(4) 0.004(3) 0.008(4) 0.002(4)
C41 0.040(5) 0.039(5) 0.044(5) 0.004(4) 0.011(4) -0.012(4)
C42 0.087(7) 0.068(7) 0.069(7) 0.006(5) 0.047(6) 0.003(6)
C43 0.054(6) 0.063(6) 0.025(4) -0.005(4) 0.009(4) -0.013(5)
C44 0.052(6) 0.043(6) 0.061(6) 0.007(4) 0.020(5) 0.000(4)
C45 0.079(7) 0.033(5) 0.061(6) 0.006(4) 0.037(5) 0.008(5)
C46 0.055(6) 0.030(5) 0.055(6) 0.004(4) 0.002(5) 0.004(4)
C47 0.061(6) 0.051(6) 0.060(6) -0.005(5) 0.019(5) 0.004(5)
C48 0.050(5) 0.050(6) 0.051(6) -0.006(4) 0.025(5) -0.014(4)
C49 0.057(6) 0.048(6) 0.096(8) -0.005(5) 0.025(6) 0.006(5)
C50 0.096(8) 0.066(7) 0.034(5) 0.010(5) -0.007(6) -0.015(6)
C51 0.055(10) 0.136(16) 0.064(11) 0.004(11) -0.009(8) 0.016(11)
C52 0.054(10) 0.097(14) 0.145(17) 0.082(14) -0.044(11) -0.006(10)
C53 0.069(11) 0.035(8) 0.099(13) 0.013(9) -0.026(10) 0.015(8)

loop_
_atom_type_symbol
_atom_type_description
_atom_type_scat_dispersion_real
_atom_type_scat_dispersion_imag
_atom_type_scat_source
C C 0.0033 0.0016 'International Tables Vol C Tables 4.2.6.8 and 6.1.1.4'
H H 0 0 'International Tables Vol C Tables 4.2.6.8 and 6.1.1.4'
Ca Ca 0.2262 0.3064 'International Tables Vol C Tables 4.2.6.8 and 6.1.1.4'
N N 0.0061 0.0033 'International Tables Vol C Tables 4.2.6.8 and 6.1.1.4'
P P 0.1023 0.0942 'International Tables Vol C Tables 4.2.6.8 and 6.1.1.4'
Si Si 0.0817 0.0704 'International Tables Vol C Tables 4.2.6.8 and 6.1.1.4'
O O 0.0106 0.006 'International Tables Vol C Tables 4.2.6.8 and 6.1.1.4'

loop_
_geom_angle_atom_site_label_1
_geom_angle_atom_site_label_2
_geom_angle_atom_site_label_3
_geom_angle
N3 Ca N1 133.1(2)
N3 Ca O 94.80(19)
N1 Ca O 84.86(18)
N3 Ca N2 109.68(19)
N1 Ca N2 103.31(18)
O Ca N2 134.1(2)
N3 Ca C1 105.50(19)
N1 Ca C1 63.13(18)
O Ca C1 147.9(2)
N2 Ca C1 61.30(19)
N1 P1 C1 107.4(3)
N1 P1 C8 114.3(3)
C1 P1 C8 107.5(3)
N1 P1 C2 111.9(3)
C1 P1 C2 111.8(3)
C8 P1 C2 104.0(3)
N2 P2 C1 106.6(3)
N2 P2 C20 116.5(3)
C1 P2 C20 103.8(3)
N2 P2 C14 114.7(3)
C1 P2 C14 112.4(3)
C20 P2 C14 102.4(3)
N3 Si1 C45 109.5(3)
N3 Si1 C46 112.9(3)
C45 Si1 C46 107.4(4)
N3 Si1 C44 115.8(3)
C45 Si1 C44 104.8(4)
C46 Si1 C44 105.9(4)
N3 Si2 C48 112.7(3)
N3 Si2 C49 112.9(4)
C48 Si2 C49 107.2(4)
N3 Si2 C47 114.0(4)
C48 Si2 C47 103.7(4)
C49 Si2 C47 105.6(4)
C53A O C50 101.2(18)
C50 O C53 105.1(8)
C53A O Ca 125.9(15)
C50 O Ca 130.5(5)
C53 O Ca 122.7(6)
C26 N1 P1 126.9(5)
C26 N1 Ca 130.5(4)
P1 N1 Ca 101.6(2)
C35 N2 P2 132.4(5)
C35 N2 Ca 127.7(4)
P2 N2 Ca 99.8(3)
Si2 N3 Si1 123.2(3)
Si2 N3 Ca 127.2(3)
Si1 N3 Ca 109.4(3)
P2 C1 P1 133.2(4)
P2 C1 Ca 88.4(3)
P1 C1 Ca 87.6(2)
C3 C2 C7 117.8(7)
C3 C2 P1 120.1(6)
C7 C2 P1 122.0(6)
C2 C3 C4 121.9(8)
C5 C4 C3 119.3(8)
C4 C5 C6 120.9(8)
C5 C6 C7 119.6(8)
C6 C7 C2 120.4(8)
C9 C8 C13 117.2(6)
C9 C8 P1 122.2(5)
C13 C8 P1 120.5(5)
C10 C9 C8 122.3(7)
C11 C10 C9 119.6(7)
C12 C11 C10 119.9(7)
C11 C12 C13 120.5(7)
C12 C13 C8 120.4(7)
C19 C14 C15 117.9(6)
C19 C14 P2 124.7(5)
C15 C14 P2 117.3(5)
C16 C15 C14 120.6(7)
C17 C16 C15 119.8(7)
C16 C17 C18 121.2(7)
C17 C18 C19 119.7(7)
C14 C19 C18 120.9(7)
C25 C20 C21 116.9(6)
C25 C20 P2 119.3(5)
C21 C20 P2 123.8(5)
C22 C21 C20 120.5(7)
C23 C22 C21 121.7(7)
C22 C23 C24 120.1(7)
C23 C24 C25 119.9(7)
C24 C25 C20 120.9(7)
C31 C26 C27 119.5(6)
C31 C26 N1 117.5(6)
C27 C26 N1 122.6(6)
C28 C27 C26 117.3(7)
C28 C27 C32 119.7(6)
C26 C27 C32 123.0(6)
C29 C28 C27 124.0(7)
C28 C29 C30 116.2(7)
C28 C29 C33 121.2(7)
C30 C29 C33 122.7(7)
C31 C30 C29 123.6(7)
C30 C31 C26 119.4(6)
C30 C31 C34 119.7(7)
C26 C31 C34 120.9(6)
N2 C35 C36 124.9(6)
N2 C35 C40 118.1(6)
C36 C35 C40 116.9(6)
C37 C36 C35 119.6(7)
C37 C36 C41 118.6(7)
C35 C36 C41 121.7(6)
C36 C37 C38 123.3(7)
C39 C38 C37 116.0(7)
C39 C38 C42 121.3(8)
C37 C38 C42 122.8(8)
C40 C39 C38 123.1(7)
C39 C40 C35 120.7(7)
C39 C40 C43 119.4(7)
C35 C40 C43 119.8(7)
C51A C50 C51 48.5(17)
C51A C50 O 104.9(15)
C51 C50 O 106.4(9)
C50 C51 C52 106.7(10)
C53 C52 C51 104.4(11)
O C53 C52 102.4(11)
C50 C51A C52A 97(2)
C51A C52A C53A 114(3)
O C53A C52A 92(2)

loop_
_geom_bond_atom_site_label_1
_geom_bond_atom_site_label_2
_geom_bond_distance
Ca N3 2.331(6)
Ca N1 2.411(6)
Ca O 2.433(5)
Ca N2 2.467(6)
Ca C1 2.713(7)
P1 N1 1.609(5)
P1 C1 1.733(6)
P1 C8 1.807(7)
P1 C2 1.830(7)
P2 N2 1.601(5)
P2 C1 1.702(7)
P2 C20 1.818(6)
P2 C14 1.821(6)
Si1 N3 1.693(6)
Si1 C45 1.873(8)
Si1 C46 1.879(7)
Si1 C44 1.882(8)
Si2 N3 1.691(6)
Si2 C48 1.868(8)
Si2 C49 1.874(8)
Si2 C47 1.890(8)
O C53A 1.470(17)
O C50 1.473(8)
O C53 1.480(11)
N1 C26 1.444(8)
N2 C35 1.415(8)
C2 C3 1.380(10)
C2 C7 1.399(9)
C3 C4 1.384(10)
C4 C5 1.360(11)
C5 C6 1.380(11)
C6 C7 1.389(10)
C8 C9 1.386(9)
C8 C13 1.403(9)
C9 C10 1.379(9)
C10 C11 1.377(10)
C11 C12 1.370(10)
C12 C13 1.395(10)
C14 C19 1.375(9)
C14 C15 1.413(9)
C15 C16 1.390(9)
C16 C17 1.351(10)
C17 C18 1.374(10)
C18 C19 1.394(9)
C20 C25 1.402(9)
C20 C21 1.404(9)
C21 C22 1.371(9)
C22 C23 1.347(10)
C23 C24 1.369(10)
C24 C25 1.391(9)
C26 C31 1.408(9)
C26 C27 1.414(9)
C27 C28 1.414(9)
C27 C32 1.491(10)
C28 C29 1.381(10)
C29 C30 1.384(10)
C29 C33 1.506(9)
C30 C31 1.379(9)
C31 C34 1.486(9)
C35 C36 1.418(9)
C35 C40 1.424(9)
C36 C37 1.393(10)
C36 C41 1.506(9)
C37 C38 1.394(10)
C38 C39 1.392(10)
C38 C42 1.505(11)
C39 C40 1.371(10)
C40 C43 1.505(10)
C50 C51A 1.447(16)
C50 C51 1.460(12)
C51 C52 1.513(13)
C52 C53 1.492(13)
C51A C52A 1.481(17)
C52A C53A 1.484(17)
